data_7124455
loop_
_publ_author_name
'Cheng, Bin'
'Li, Yuntong'
'Wang, Taimin'
'Zhang, Xinping'
'Li, Hui'
'Li, Yun'
'Zhai, HB'

_publ_section_title
;
 Pyridinium 1,4-Zwitterionic Thiolates as a useful Class of
 Sulfur-containing Synthons: Application to the Synthesis of
 2,5-Dihydro-1,4,5-thiadiazepines
;
_journal_name_full 'Chemical Communications'
_journal_paper_doi 10.1039/C9CC08326J
_journal_year 2019
_chemical_formula_moiety 'C16 H16 N2 O7 S'
_chemical_formula_sum 'C16 H16 N2 O7 S'
_chemical_formula_weight 380.37
_space_group_crystal_system monoclinic
_space_group_IT_number 14
_space_group_name_Hall '-P 2ybc'
_space_group_name_H-M_alt 'P 1 21/c 1'
_atom_sites_solution_hydrogens geom
_atom_sites_solution_primary direct
_audit_creation_date 2017-11-01
_audit_creation_method
;
Olex2 1.2
(compiled 2017.03.28 svn.r3405 for OlexSys, GUI svn.r5337)
;
_audit_update_record
;
2018-12-30 deposited with the CCDC.	2019-11-05 downloaded from the CCDC.
;
_cell_angle_alpha 90
_cell_angle_beta 105.108(7)
_cell_angle_gamma 90
_cell_formula_units_Z 4
_cell_length_a 9.1191(7)
_cell_length_b 26.9873(15)
_cell_length_c 7.2702(5)
_cell_measurement_reflns_used 1167
_cell_measurement_temperature 292.46(10)
_cell_measurement_theta_max 24.6590
_cell_measurement_theta_min 3.9140
_cell_volume 1727.4(2)
_computing_cell_refinement
;
CrysAlisPro, Agilent Technologies,
Version 1.171.36.28 (release 01-02-2013 CrysAlis171 .NET)
(compiled Feb  1 2013,16:14:44)
;
_computing_data_collection
;
CrysAlisPro, Agilent Technologies,
Version 1.171.36.28 (release 01-02-2013 CrysAlis171 .NET)
(compiled Feb  1 2013,16:14:44)
;
_computing_data_reduction
;
CrysAlisPro, Agilent Technologies,
Version 1.171.36.28 (release 01-02-2013 CrysAlis171 .NET)
(compiled Feb  1 2013,16:14:44)
;
_computing_molecular_graphics 'Olex2 (Dolomanov et al., 2009)'
_computing_publication_material 'Olex2 (Dolomanov et al., 2009)'
_computing_structure_refinement 'ShelXL (Sheldrick, 2015)'
_computing_structure_solution 'ShelXS (Sheldrick, 2008)'
_diffrn_ambient_temperature 292.46(10)
_diffrn_detector_area_resol_mean 16.0733
_diffrn_measured_fraction_theta_full 0.997
_diffrn_measured_fraction_theta_max 0.997
_diffrn_measurement_details
;
#__ type_ start__ end____ width___ exp.time_
  1 omega  -97.00  -59.50   1.5000    3.0000
omega____ theta____ kappa____ phi______ frames
    -      -19.5055  178.0000 -180.0000 25

#__ type_ start__ end____ width___ exp.time_
  2 omega  -27.00   54.00   1.5000    3.0000
omega____ theta____ kappa____ phi______ frames
    -       22.7867  -19.0000  120.0000 54

#__ type_ start__ end____ width___ exp.time_
  3 omega  -15.00   90.00   1.5000    3.0000
omega____ theta____ kappa____ phi______ frames
    -       22.7867   19.0000  150.0000 70
;
_diffrn_measurement_device_type 'SuperNova, Dual, Cu at zero, Eos'
_diffrn_measurement_method '\w scans'
_diffrn_orient_matrix_UB_11 0.0783122000
_diffrn_orient_matrix_UB_12 0.0001686000
_diffrn_orient_matrix_UB_13 0.0484690000
_diffrn_orient_matrix_UB_21 -0.0139595000
_diffrn_orient_matrix_UB_22 0.0184498000
_diffrn_orient_matrix_UB_23 0.0628203000
_diffrn_orient_matrix_UB_31 -0.0128043000
_diffrn_orient_matrix_UB_32 -0.0187474000
_diffrn_orient_matrix_UB_33 0.0624595000
_diffrn_radiation_monochromator mirror
_diffrn_radiation_type MoK\a
_diffrn_radiation_wavelength 0.71073
_diffrn_reflns_av_R_equivalents 0.0400
_diffrn_reflns_av_unetI/netI 0.0722
_diffrn_reflns_Laue_measured_fraction_full 0.997
_diffrn_reflns_Laue_measured_fraction_max 0.997
_diffrn_reflns_limit_h_max 10
_diffrn_reflns_limit_h_min -11
_diffrn_reflns_limit_k_max 20
_diffrn_reflns_limit_k_min -33
_diffrn_reflns_limit_l_max 6
_diffrn_reflns_limit_l_min -8
_diffrn_reflns_number 6354
_diffrn_reflns_point_group_measured_fraction_full 0.997
_diffrn_reflns_point_group_measured_fraction_max 0.997
_diffrn_reflns_theta_full 25.242
_diffrn_reflns_theta_max 26.021
_diffrn_reflns_theta_min 3.544
_diffrn_source 'SuperNova (Mo) X-ray Source'
_exptl_absorpt_coefficient_mu 0.230
_exptl_absorpt_correction_T_max 1.00000
_exptl_absorpt_correction_T_min 0.86233
_exptl_absorpt_correction_type multi-scan
_exptl_absorpt_process_details
;
CrysAlisPro, Agilent Technologies,
Version 1.171.36.28 (release 01-02-2013 CrysAlis171 .NET)
(compiled Feb  1 2013,16:14:44)
Empirical absorption correction using spherical harmonics,
 implemented in SCALE3 ABSPACK scaling algorithm.
;
_exptl_crystal_colour 'clear light colourless'
_exptl_crystal_colour_lustre clear
_exptl_crystal_colour_modifier light
_exptl_crystal_colour_primary colourless
_exptl_crystal_density_diffrn 1.463
_exptl_crystal_description block
_exptl_crystal_F_000 792
_exptl_crystal_size_max 0.26
_exptl_crystal_size_mid 0.23
_exptl_crystal_size_min 0.17
_refine_diff_density_max 0.301
_refine_diff_density_min -0.343
_refine_diff_density_rms 0.057
_refine_ls_extinction_method none
_refine_ls_goodness_of_fit_ref 1.047
_refine_ls_hydrogen_treatment constr
_refine_ls_matrix_type full
_refine_ls_number_parameters 238
_refine_ls_number_reflns 3395
_refine_ls_number_restraints 0
_refine_ls_restrained_S_all 1.047
_refine_ls_R_factor_all 0.0888
_refine_ls_R_factor_gt 0.0551
_refine_ls_shift/su_max 0.001
_refine_ls_shift/su_mean 0.000
_refine_ls_structure_factor_coef Fsqd
_refine_ls_weighting_details 'w=1/[\s^2^(Fo^2^)+(0.0399P)^2^+0.3533P] where P=(Fo^2^+2Fc^2^)/3'
_refine_ls_weighting_scheme calc
_refine_ls_wR_factor_gt 0.1068
_refine_ls_wR_factor_ref 0.1303
_reflns_Friedel_coverage 0.000
_reflns_number_gt 2257
_reflns_number_total 3395
_reflns_threshold_expression 'I > 2\s(I)'
_cod_data_source_file c9cc08326j2.cif
_cod_data_source_block liyt_2_90_3
_cod_database_code 7124455
_shelx_shelxl_version_number 2014/7
_chemical_oxdiff_formula 'C H O N S'
_shelx_space_group_comment
;
The symmetry employed for this shelxl refinement is uniquely defined
by the following loop, which should always be used as a source of
symmetry information in preference to the above space-group names.
They are only intended as comments.
;
_reflns_odcompleteness_completeness 99.61
_reflns_odcompleteness_iscentric 1
_reflns_odcompleteness_theta 26.32
_olex2_refinement_description
;
1. Fixed Uiso
 At 1.2 times of:
  All C(H) groups, All C(H,H) groups
 At 1.5 times of:
  All C(H,H,H) groups
2.a Secondary CH2 refined with riding coordinates:
 C3(H3A,H3B)
2.b Aromatic/amide H refined with riding coordinates:
 C12(H12), C13(H13), C14(H14), C15(H15), C16(H16)
2.c Idealised Me refined as rotating group:
 C6(H6A,H6B,H6C), C8(H8A,H8B,H8C), C10(H10A,H10B,H10C)
;
_olex2_date_sample_data_collection 2017-10-13
_olex2_submission_special_instructions 'No special instructions were received'

loop_
_space_group_symop_operation_xyz
'x, y, z'
'-x, y+1/2, -z+1/2'
'-x, -y, -z'
'x, -y-1/2, z-1/2'

loop_
_atom_site_label
_atom_site_type_symbol
_atom_site_fract_x
_atom_site_fract_y
_atom_site_fract_z
_atom_site_U_iso_or_equiv
_atom_site_adp_type
_atom_site_occupancy
_atom_site_site_symmetry_order
_atom_site_calc_flag
_atom_site_refinement_flags_posn
S1 S 0.47497(8) 0.16708(3) 0.89025(11) 0.0364(2) Uani 1 1 d .
O1 O 0.7678(3) 0.01557(8) 0.8579(4) 0.0579(7) Uani 1 1 d .
O2 O 0.8464(2) 0.04473(8) 1.2774(3) 0.0531(6) Uani 1 1 d .
O3 O 0.6047(2) 0.01745(7) 1.1909(3) 0.0465(6) Uani 1 1 d .
O4 O 0.5333(2) 0.10627(9) 1.3679(3) 0.0520(6) Uani 1 1 d .
O5 O 0.3196(2) 0.11211(8) 1.1309(3) 0.0483(6) Uani 1 1 d .
O6 O 0.3378(2) 0.15104(8) 0.7579(3) 0.0495(6) Uani 1 1 d .
O7 O 0.4702(2) 0.20984(7) 1.0063(3) 0.0481(6) Uani 1 1 d .
N1 N 0.7632(3) 0.09699(8) 0.9200(4) 0.0355(6) Uani 1 1 d .
N2 N 0.8494(3) 0.14232(8) 0.9478(4) 0.0352(6) Uani 1 1 d .
C1 C 0.6660(3) 0.08852(10) 1.0392(4) 0.0324(7) Uani 1 1 d .
C2 C 0.5485(3) 0.11745(10) 1.0475(4) 0.0337(7) Uani 1 1 d .
C3 C 0.6105(3) 0.17698(11) 0.7596(4) 0.0354(7) Uani 1 1 d .
H3A H 0.6035 0.1499 0.6698 0.042 Uiso 1 1 calc R
H3B H 0.5843 0.2072 0.6865 0.042 Uiso 1 1 calc R
C4 C 0.7729(3) 0.18090(10) 0.8768(4) 0.0316(7) Uani 1 1 d .
C5 C 0.8293(4) 0.05559(11) 0.8570(5) 0.0432(8) Uani 1 1 d .
C6 C 0.9649(4) 0.06386(12) 0.7821(6) 0.0556(10) Uani 1 1 d .
H6A H 0.9353 0.0821 0.6649 0.083 Uiso 1 1 calc GR
H6B H 1.0066 0.0325 0.7596 0.083 Uiso 1 1 calc GR
H6C H 1.0399 0.0823 0.8736 0.083 Uiso 1 1 calc GR
C7 C 0.7179(3) 0.04699(10) 1.1824(4) 0.0368(7) Uani 1 1 d .
C8 C 0.6390(5) -0.02007(12) 1.3357(6) 0.0652(11) Uani 1 1 d .
H8A H 0.7083 -0.0437 1.3061 0.098 Uiso 1 1 calc GR
H8B H 0.5470 -0.0366 1.3412 0.098 Uiso 1 1 calc GR
H8C H 0.6845 -0.0050 1.4568 0.098 Uiso 1 1 calc GR
C9 C 0.4684(3) 0.11090(10) 1.2029(5) 0.0366(7) Uani 1 1 d .
C10 C 0.2270(4) 0.10844(14) 1.2659(5) 0.0612(10) Uani 1 1 d .
H10A H 0.1257 0.1195 1.2062 0.092 Uiso 1 1 calc GR
H10B H 0.2700 0.1288 1.3749 0.092 Uiso 1 1 calc GR
H10C H 0.2242 0.0746 1.3057 0.092 Uiso 1 1 calc GR
C11 C 0.8534(3) 0.22900(10) 0.9094(4) 0.0316(7) Uani 1 1 d .
C12 C 0.7734(3) 0.27340(10) 0.8942(4) 0.0384(7) Uani 1 1 d .
H12 H 0.6678 0.2731 0.8575 0.046 Uiso 1 1 calc R
C13 C 0.8507(4) 0.31819(11) 0.9335(5) 0.0428(8) Uani 1 1 d .
H13 H 0.7972 0.3478 0.9234 0.051 Uiso 1 1 calc R
C14 C 1.0068(4) 0.31835(11) 0.9875(5) 0.0478(9) Uani 1 1 d .
H14 H 1.0589 0.3481 1.0169 0.057 Uiso 1 1 calc R
C15 C 1.0867(4) 0.27451(12) 0.9984(5) 0.0515(9) Uani 1 1 d .
H15 H 1.1923 0.2750 1.0317 0.062 Uiso 1 1 calc R
C16 C 1.0110(3) 0.23005(11) 0.9603(5) 0.0441(8) Uani 1 1 d .
H16 H 1.0655 0.2006 0.9687 0.053 Uiso 1 1 calc R

loop_
_atom_site_aniso_label
_atom_site_aniso_U_11
_atom_site_aniso_U_22
_atom_site_aniso_U_33
_atom_site_aniso_U_23
_atom_site_aniso_U_13
_atom_site_aniso_U_12
S1 0.0319(4) 0.0380(4) 0.0370(5) 0.0012(4) 0.0052(3) 0.0042(3)
O1 0.0745(17) 0.0358(13) 0.0734(19) -0.0106(12) 0.0371(14) -0.0021(11)
O2 0.0417(14) 0.0526(14) 0.0596(16) 0.0136(12) 0.0038(11) 0.0084(11)
O3 0.0541(14) 0.0415(12) 0.0442(14) 0.0053(11) 0.0133(11) -0.0095(10)
O4 0.0470(14) 0.0774(17) 0.0308(14) -0.0032(12) 0.0088(11) -0.0016(11)
O5 0.0352(12) 0.0701(15) 0.0424(14) 0.0059(12) 0.0152(10) 0.0058(10)
O6 0.0331(12) 0.0612(14) 0.0466(14) 0.0072(12) -0.0031(10) -0.0033(10)
O7 0.0569(14) 0.0388(11) 0.0516(15) -0.0060(11) 0.0197(11) 0.0092(10)
N1 0.0350(14) 0.0319(13) 0.0413(16) -0.0023(12) 0.0132(11) 0.0018(10)
N2 0.0349(14) 0.0306(12) 0.0422(16) -0.0020(12) 0.0137(11) -0.0009(10)
C1 0.0338(16) 0.0328(15) 0.0301(17) -0.0019(14) 0.0077(12) 0.0007(12)
C2 0.0319(16) 0.0368(15) 0.0319(17) -0.0004(14) 0.0072(13) 0.0003(12)
C3 0.0394(17) 0.0365(16) 0.0285(17) -0.0015(14) 0.0057(13) -0.0038(12)
C4 0.0365(16) 0.0345(15) 0.0255(16) -0.0022(13) 0.0109(13) 0.0005(12)
C5 0.053(2) 0.0362(17) 0.041(2) -0.0047(15) 0.0137(16) 0.0078(15)
C6 0.057(2) 0.049(2) 0.070(3) 0.0019(19) 0.0332(19) 0.0109(16)
C7 0.0435(19) 0.0330(16) 0.0359(18) -0.0027(14) 0.0137(15) 0.0026(14)
C8 0.086(3) 0.050(2) 0.063(3) 0.019(2) 0.024(2) -0.0077(19)
C9 0.0377(17) 0.0354(16) 0.037(2) -0.0049(15) 0.0108(14) 0.0009(13)
C10 0.050(2) 0.088(3) 0.055(2) 0.006(2) 0.0314(19) 0.0084(19)
C11 0.0348(16) 0.0343(15) 0.0262(16) -0.0004(13) 0.0089(12) -0.0023(12)
C12 0.0390(17) 0.0398(17) 0.0339(18) 0.0018(14) 0.0052(14) -0.0006(13)
C13 0.053(2) 0.0364(16) 0.041(2) 0.0002(15) 0.0170(16) -0.0008(14)
C14 0.056(2) 0.0425(18) 0.050(2) -0.0085(17) 0.0236(17) -0.0173(16)
C15 0.0408(19) 0.054(2) 0.061(2) -0.0075(18) 0.0148(17) -0.0127(16)
C16 0.0395(18) 0.0414(17) 0.052(2) -0.0026(16) 0.0132(15) -0.0003(14)

loop_
_atom_type_symbol
_atom_type_description
_atom_type_scat_dispersion_real
_atom_type_scat_dispersion_imag
_atom_type_scat_source
C C 0.0033 0.0016 'International Tables Vol C Tables 4.2.6.8 and 6.1.1.4'
H H 0.0000 0.0000 'International Tables Vol C Tables 4.2.6.8 and 6.1.1.4'
N N 0.0061 0.0033 'International Tables Vol C Tables 4.2.6.8 and 6.1.1.4'
O O 0.0106 0.0060 'International Tables Vol C Tables 4.2.6.8 and 6.1.1.4'
S S 0.1246 0.1234 'International Tables Vol C Tables 4.2.6.8 and 6.1.1.4'

loop_
_geom_angle_atom_site_label_1
_geom_angle_atom_site_label_2
_geom_angle_atom_site_label_3
_geom_angle
O6 S1 O7 118.87(14)
O6 S1 C2 108.77(13)
O6 S1 C3 107.21(14)
O7 S1 C2 106.97(14)
O7 S1 C3 109.09(14)
C3 S1 C2 105.12(14)
C7 O3 C8 115.9(3)
C9 O5 C10 116.6(3)
C1 N1 N2 117.3(2)
C5 N1 N2 117.3(2)
C5 N1 C1 117.6(2)
C4 N2 N1 114.4(2)
N1 C1 C7 114.0(2)
C2 C1 N1 124.8(3)
C2 C1 C7 120.6(3)
C1 C2 S1 125.7(2)
C1 C2 C9 121.0(3)
C9 C2 S1 113.3(2)
S1 C3 H3A 108.4
S1 C3 H3B 108.4
H3A C3 H3B 107.5
C4 C3 S1 115.4(2)
C4 C3 H3A 108.4
C4 C3 H3B 108.4
N2 C4 C3 121.4(2)
N2 C4 C11 116.9(2)
C11 C4 C3 121.7(2)
O1 C5 N1 117.8(3)
O1 C5 C6 124.2(3)
N1 C5 C6 117.9(3)
C5 C6 H6A 109.5
C5 C6 H6B 109.5
C5 C6 H6C 109.5
H6A C6 H6B 109.5
H6A C6 H6C 109.5
H6B C6 H6C 109.5
O2 C7 O3 127.1(3)
O2 C7 C1 121.1(3)
O3 C7 C1 111.7(3)
O3 C8 H8A 109.5
O3 C8 H8B 109.5
O3 C8 H8C 109.5
H8A C8 H8B 109.5
H8A C8 H8C 109.5
H8B C8 H8C 109.5
O4 C9 O5 126.0(3)
O4 C9 C2 123.6(3)
O5 C9 C2 110.4(3)
O5 C10 H10A 109.5
O5 C10 H10B 109.5
O5 C10 H10C 109.5
H10A C10 H10B 109.5
H10A C10 H10C 109.5
H10B C10 H10C 109.5
C12 C11 C4 121.0(2)
C16 C11 C4 119.8(2)
C16 C11 C12 119.2(3)
C11 C12 H12 119.8
C13 C12 C11 120.3(3)
C13 C12 H12 119.8
C12 C13 H13 120.2
C14 C13 C12 119.5(3)
C14 C13 H13 120.2
C13 C14 H14 119.8
C13 C14 C15 120.4(3)
C15 C14 H14 119.8
C14 C15 H15 119.8
C16 C15 C14 120.4(3)
C16 C15 H15 119.8
C11 C16 H16 119.9
C15 C16 C11 120.1(3)
C15 C16 H16 119.9

loop_
_geom_bond_atom_site_label_1
_geom_bond_atom_site_label_2
_geom_bond_distance
S1 O6 1.432(2)
S1 O7 1.437(2)
S1 C2 1.775(3)
S1 C3 1.764(3)
O1 C5 1.218(3)
O2 C7 1.196(3)
O3 C7 1.319(3)
O3 C8 1.436(4)
O4 C9 1.198(4)
O5 C9 1.321(3)
O5 C10 1.456(4)
N1 N2 1.439(3)
N1 C1 1.411(3)
N1 C5 1.402(4)
N2 C4 1.284(3)
C1 C2 1.340(4)
C1 C7 1.519(4)
C2 C9 1.507(4)
C3 H3A 0.9700
C3 H3B 0.9700
C3 C4 1.507(4)
C4 C11 1.480(4)
C5 C6 1.492(4)
C6 H6A 0.9600
C6 H6B 0.9600
C6 H6C 0.9600
C8 H8A 0.9600
C8 H8B 0.9600
C8 H8C 0.9600
C10 H10A 0.9600
C10 H10B 0.9600
C10 H10C 0.9600
C11 C12 1.392(4)
C11 C16 1.388(4)
C12 H12 0.9300
C12 C13 1.391(4)
C13 H13 0.9300
C13 C14 1.374(4)
C14 H14 0.9300
C14 C15 1.381(4)
C15 H15 0.9300
C15 C16 1.376(4)
C16 H16 0.9300

loop_
_geom_torsion_atom_site_label_1
_geom_torsion_atom_site_label_2
_geom_torsion_atom_site_label_3
_geom_torsion_atom_site_label_4
_geom_torsion
S1 C2 C9 O4 -131.8(3)
S1 C2 C9 O5 46.9(3)
S1 C3 C4 N2 76.6(3)
S1 C3 C4 C11 -105.8(3)
O6 S1 C2 C1 103.1(3)
O6 S1 C2 C9 -78.8(2)
O6 S1 C3 C4 -164.5(2)
O7 S1 C2 C1 -127.3(3)
O7 S1 C2 C9 50.7(2)
O7 S1 C3 C4 65.6(2)
N1 N2 C4 C3 -5.3(4)
N1 N2 C4 C11 177.0(2)
N1 C1 C2 S1 9.0(4)
N1 C1 C2 C9 -168.9(3)
N1 C1 C7 O2 47.8(4)
N1 C1 C7 O3 -135.1(3)
N2 N1 C1 C2 61.3(4)
N2 N1 C1 C7 -110.4(3)
N2 N1 C5 O1 170.1(3)
N2 N1 C5 C6 -13.5(4)
N2 C4 C11 C12 -159.4(3)
N2 C4 C11 C16 19.1(4)
C1 N1 N2 C4 -77.6(3)
C1 N1 C5 O1 21.6(4)
C1 N1 C5 C6 -162.0(3)
C1 C2 C9 O4 46.4(4)
C1 C2 C9 O5 -135.0(3)
C2 S1 C3 C4 -48.9(2)
C2 C1 C7 O2 -124.2(3)
C2 C1 C7 O3 52.8(4)
C3 S1 C2 C1 -11.4(3)
C3 S1 C2 C9 166.6(2)
C3 C4 C11 C12 22.9(4)
C3 C4 C11 C16 -158.6(3)
C4 C11 C12 C13 177.1(3)
C4 C11 C16 C15 -177.4(3)
C5 N1 N2 C4 133.8(3)
C5 N1 C1 C2 -150.2(3)
C5 N1 C1 C7 38.1(4)
C7 C1 C2 S1 -179.8(2)
C7 C1 C2 C9 2.3(4)
C8 O3 C7 O2 2.8(5)
C8 O3 C7 C1 -174.0(3)
C10 O5 C9 O4 1.3(5)
C10 O5 C9 C2 -177.4(2)
C11 C12 C13 C14 0.0(5)
C12 C11 C16 C15 1.1(5)
C12 C13 C14 C15 1.5(5)
C13 C14 C15 C16 -1.8(5)
C14 C15 C16 C11 0.4(5)
C16 C11 C12 C13 -1.4(5)
